data_4033370
loop_
_publ_author_name
'Kumar, Sunit'
'Rajeswara Rao, Malakalapalli'
'Ravikanth, Mangalampalli'

_publ_section_title
;
 Stable Core-Modified Doubly N-Fused Expanded Dibenziporphyrinoids.
;
_journal_issue 3
_journal_name_full 'The Journal of organic chemistry'
_journal_page_first 1584
_journal_page_last 1590
_journal_paper_doi 10.1021/acs.joc.7b02851
_journal_volume 83
_journal_year 2018
_chemical_formula_moiety 'C68 H46 N2 S4'
_chemical_formula_sum 'C68 H46 N2 S4'
_chemical_formula_weight 1019.31
_space_group_crystal_system triclinic
_space_group_IT_number 2
_space_group_name_Hall '-P 1'
_space_group_name_H-M_alt 'P -1'
_symmetry_space_group_name_Hall '-P 1'
_symmetry_space_group_name_H-M 'P -1'
_atom_sites_solution_hydrogens geom
_atom_sites_solution_primary dual
_audit_creation_date 2017-04-25
_audit_creation_method
;
Olex2 1.2
(compiled 2017.03.28 svn.r3405 for OlexSys, GUI svn.r5335)
;
_cell_angle_alpha 110.130(5)
_cell_angle_beta 95.529(5)
_cell_angle_gamma 96.180(4)
_cell_formula_units_Z 2
_cell_length_a 12.7437(7)
_cell_length_b 13.6334(6)
_cell_length_c 17.2038(10)
_cell_measurement_reflns_used 7609
_cell_measurement_temperature 100
_cell_measurement_theta_max 72.2980
_cell_measurement_theta_min 2.7800
_cell_volume 2761.5(3)
_computing_cell_refinement 'CrystalClear-SM Expert 2.0 r7 (Rigaku, 2011)'
_computing_data_collection 'CrystalClear-SM Expert 2.0 r7 (Rigaku, 2011)'
_computing_data_reduction 'CrysAlisPro 1.171.39.7b (Rigaku OD, 2015)'
_computing_molecular_graphics 'Olex2 (Dolomanov et al., 2009)'
_computing_publication_material 'Olex2 (Dolomanov et al., 2009)'
_computing_structure_refinement 'ShelXL (Sheldrick, 2015)'
_computing_structure_solution 'ShelXT (Sheldrick, 2015)'
_diffrn_ambient_temperature 100
_diffrn_detector CCD
_diffrn_detector_area_resol_mean 28.5714
_diffrn_detector_type 'Rigaku Saturn724+'
_diffrn_measured_fraction_theta_full 0.983
_diffrn_measured_fraction_theta_max 0.983
_diffrn_measurement_details
;
List of Runs (angles in degrees, time in seconds):

  # Type    Start    End  Width  t~exp~   \w     \q     \k     \f   Frames
--------------------------------------------------------------------------
  1  \w   -191.00 -11.00   1.00    8.00    -- -101.00   0.00-180.00  180
  2  \w   -122.00  58.00   1.00    8.00    --  -32.00   0.00  36.00  180
  3  \w   -135.00 -11.00   1.00    8.00    -- -101.00  72.00-108.00  124
  4  \w   -115.00 -11.00   1.00    8.00    -- -101.00  72.00  36.00  104
  5  \w   -135.00 -13.00   1.00    8.00    -- -101.00  72.00-180.00  122
  6  \w   -109.00 -14.00   1.00    8.00    -- -101.00  72.00 -36.00   95
  7  \w   -106.00 -16.00   1.00    8.00    -- -101.00  72.00 108.00   90
  8  \w    -60.00 -17.00   1.00    8.00    --  -32.00  72.00 108.00   43
  9  \w    -60.00 -17.00   1.00    8.00    --  -32.00  72.00 -36.00   43
 10  \w   -189.00 -76.00   1.00    8.00    -- -101.00 -72.00-108.00  113
 11  \w   -191.00 -76.00   1.00    8.00    -- -101.00 -72.00-180.00  115
 12  \w    -59.00 -26.00   1.00    8.00    --  -32.00  72.00-108.00   33
 13  \w   -190.00 -79.00   1.00    8.00    -- -101.00 -72.00 108.00  111
 14  \w   -185.00 -80.00   1.00    8.00    -- -101.00 -72.00 -36.00  105
 15  \w   -191.00-166.00   1.00    8.00    -- -101.00 -72.00  36.00   25
;
_diffrn_measurement_device 'AFC12 (Right): Kappa 3 circle'
_diffrn_measurement_device_type 'Rigaku Saturn724+ (2x2 bin mode)'
_diffrn_measurement_method 'profile data from \w-scans'
_diffrn_measurement_specimen_support 'Mitegen 50um'
_diffrn_orient_matrix_type 'CrysAlisPro convention (1999,Acta A55,543-557)'
_diffrn_orient_matrix_UB_11 -0.0009676000
_diffrn_orient_matrix_UB_12 0.0392234000
_diffrn_orient_matrix_UB_13 0.0952510000
_diffrn_orient_matrix_UB_21 0.1174073000
_diffrn_orient_matrix_UB_22 0.0513945000
_diffrn_orient_matrix_UB_23 0.0143926000
_diffrn_orient_matrix_UB_31 -0.0362643000
_diffrn_orient_matrix_UB_32 0.1031309000
_diffrn_orient_matrix_UB_33 -0.0026658000
_diffrn_radiation_collimation 0.3
_diffrn_radiation_monochromator Confocal
_diffrn_radiation_probe x-ray
_diffrn_radiation_type CuK\a
_diffrn_radiation_wavelength 1.54184
_diffrn_reflns_av_R_equivalents 0.1302
_diffrn_reflns_av_unetI/netI 0.1035
_diffrn_reflns_Laue_measured_fraction_full 0.983
_diffrn_reflns_Laue_measured_fraction_max 0.983
_diffrn_reflns_limit_h_max 14
_diffrn_reflns_limit_h_min -14
_diffrn_reflns_limit_k_max 16
_diffrn_reflns_limit_k_min -14
_diffrn_reflns_limit_l_max 20
_diffrn_reflns_limit_l_min -20
_diffrn_reflns_number 26134
_diffrn_reflns_point_group_measured_fraction_full 0.983
_diffrn_reflns_point_group_measured_fraction_max 0.983
_diffrn_reflns_theta_full 64.988
_diffrn_reflns_theta_max 64.988
_diffrn_reflns_theta_min 2.764
_diffrn_source 'Rotating Anode'
_diffrn_source_current 24.0
_diffrn_source_power 1.2
_diffrn_source_target Mo
_diffrn_source_type 'Rotating Anode'
_diffrn_source_voltage 50.0
_exptl_absorpt_coefficient_mu 1.910
_exptl_absorpt_correction_T_max 1.00000
_exptl_absorpt_correction_T_min 0.56418
_exptl_absorpt_correction_type multi-scan
_exptl_absorpt_process_details
;
CrysAlisPro 1.171.39.7b (Rigaku Oxford Diffraction, 2015)
Empirical absorption correction using spherical harmonics,
 implemented in SCALE3 ABSPACK scaling algorithm.
;
_exptl_crystal_colour red
_exptl_crystal_colour_primary red
_exptl_crystal_density_diffrn 1.226
_exptl_crystal_description block
_exptl_crystal_F_000 1064
_exptl_crystal_size_max 0.123
_exptl_crystal_size_mid 0.072
_exptl_crystal_size_min 0.056
_refine_diff_density_max 0.854
_refine_diff_density_min -0.475
_refine_diff_density_rms 0.087
_refine_ls_extinction_method none
_refine_ls_goodness_of_fit_ref 1.049
_refine_ls_hydrogen_treatment constr
_refine_ls_matrix_type full
_refine_ls_number_parameters 671
_refine_ls_number_reflns 9211
_refine_ls_number_restraints 0
_refine_ls_restrained_S_all 1.049
_refine_ls_R_factor_all 0.1025
_refine_ls_R_factor_gt 0.0766
_refine_ls_shift/su_max 0.000
_refine_ls_shift/su_mean 0.000
_refine_ls_structure_factor_coef Fsqd
_refine_ls_weighting_details 'w=1/[\s^2^(Fo^2^)+(0.1255P)^2^] where P=(Fo^2^+2Fc^2^)/3'
_refine_ls_weighting_scheme calc
_refine_ls_wR_factor_gt 0.1990
_refine_ls_wR_factor_ref 0.2306
_reflns_Friedel_coverage 0.000
_reflns_number_gt 6511
_reflns_number_total 9211
_reflns_threshold_expression 'I > 2\s(I)'
_cod_data_source_file jo7b02851_si_003.cif
_cod_data_source_block mr-sk-di-3
_cod_depositor_comments 'Adding full bibliography for 4033369--4033370.cif.'
_cod_database_code 4033370
_shelx_shelxl_version_number 2014/7
_chemical_oxdiff_formula C60H46N2S4
_shelx_space_group_comment
;
The symmetry employed for this shelxl refinement is uniquely defined
by the following loop, which should always be used as a source of
symmetry information in preference to the above space-group names.
They are only intended as comments.
;
_reflns_odcompleteness_completeness 95.22
_reflns_odcompleteness_iscentric 1
_reflns_odcompleteness_theta 72.85
_olex2_refinement_description
;
1. Fixed Uiso
 At 1.2 times of:
  All C(H) groups
 At 1.5 times of:
  All C(H,H,H) groups
2.a Aromatic/amide H refined with riding coordinates:
 C32(H32), C58(H58), C36(H36), C60(H60), C2(H2), C61(H61), C57(H57), C48(H48),
 C27(H27), C15(H15), C34(H34), C49(H49), C54(H54), C7(H7), C68(H68), C14(H14),
 C31(H31), C42(H42), C20(H20), C11(H11), C45(H45), C30(H30), C41(H41), C19(H19),
  C23(H23), C53(H53), C24(H24), C3(H3), C12(H12), C46(H46), C8(H8), C66(H66),
 C64(H64), C65(H65)
2.b Idealised Me refined as rotating group:
 C44(H44A,H44B,H44C), C22(H22A,H22B,H22C), C56(H56A,H56B,H56C), C10(H10A,H10B,
 H10C)
;
_olex2_submission_special_instructions 'No special instructions were received'
_oxdiff_exptl_absorpt_empirical_details
;
Empirical correction (ABSPACK) includes:
- Absorption correction using spherical harmonics
- Frame scaling
- Detector area scaling
;
_oxdiff_exptl_absorpt_empirical_full_max 4.089
_oxdiff_exptl_absorpt_empirical_full_min 0.414

loop_
_space_group_symop_operation_xyz
'x, y, z'
'-x, -y, -z'

loop_
_atom_site_label
_atom_site_type_symbol
_atom_site_fract_x
_atom_site_fract_y
_atom_site_fract_z
_atom_site_U_iso_or_equiv
_atom_site_adp_type
_atom_site_occupancy
_atom_site_site_symmetry_order
_atom_site_calc_flag
_atom_site_refinement_flags_posn
S1 S 0.38040(8) 0.04739(8) 0.83122(7) 0.0362(3) Uani 1 1 d .
S3 S -0.01716(7) 0.27806(8) 0.47025(6) 0.0357(3) Uani 1 1 d .
S4 S 0.39910(8) 0.33611(8) 0.55841(6) 0.0347(3) Uani 1 1 d .
S2 S 0.12240(8) 0.32385(9) 0.89047(7) 0.0388(3) Uani 1 1 d .
N2 N 0.2245(2) 0.4858(3) 0.5081(2) 0.0314(8) Uani 1 1 d .
N1 N 0.2602(3) 0.1608(3) 0.9969(2) 0.0336(8) Uani 1 1 d .
C37 C 0.1585(3) 0.4075(3) 0.5209(2) 0.0318(9) Uani 1 1 d .
C52 C 0.4926(3) 0.6418(3) 0.6319(2) 0.0301(9) Uani 1 1 d .
C47 C 0.1704(3) 0.5085(3) 0.4419(3) 0.0332(9) Uani 1 1 d .
C40 C -0.0017(3) 0.4383(3) 0.3402(3) 0.0330(9) Uani 1 1 d .
C32 C -0.0381(3) 0.1190(3) 0.5662(3) 0.0364(10) Uani 1 1 d .
H32 H -0.0731 0.1022 0.5110 0.044 Uiso 1 1 calc R
C51 C 0.4006(3) 0.5535(3) 0.5991(2) 0.0298(9) Uani 1 1 d .
C62 C 0.3972(3) 0.2842(3) 0.6368(3) 0.0367(10) Uani 1 1 d .
C58 C 0.5970(3) 0.6184(3) 0.6313(2) 0.0312(9) Uani 1 1 d .
H58 H 0.6091 0.5473 0.6174 0.037 Uiso 1 1 calc R
C36 C 0.1553(3) 0.3555(3) 0.5791(2) 0.0318(9) Uani 1 1 d .
H36 H 0.2086 0.3693 0.6257 0.038 Uiso 1 1 calc R
C33 C 0.0332(3) 0.2120(3) 0.6042(3) 0.0313(9) Uani 1 1 d .
C29 C 0.0575(3) 0.1702(3) 0.7312(3) 0.0335(9) Uani 1 1 d .
C60 C 0.4096(3) 0.4657(3) 0.7085(3) 0.0366(10) Uani 1 1 d .
H60 H 0.4166 0.5286 0.7562 0.044 Uiso 1 1 calc R
C2 C 0.2525(3) -0.1071(3) 0.7232(3) 0.0374(10) Uani 1 1 d .
H2 H 0.2139 -0.1558 0.6720 0.045 Uiso 1 1 calc R
C61 C 0.4046(3) 0.3638(3) 0.7127(3) 0.0384(10) Uani 1 1 d .
H61 H 0.4062 0.3515 0.7639 0.046 Uiso 1 1 calc R
C5 C 0.3140(3) -0.0177(3) 0.9582(3) 0.0347(9) Uani 1 1 d .
C57 C 0.6827(3) 0.6988(4) 0.6510(3) 0.0366(10) Uani 1 1 d .
H57 H 0.7530 0.6819 0.6498 0.044 Uiso 1 1 calc R
C48 C 0.2341(3) 0.6001(3) 0.4371(3) 0.0361(10) Uani 1 1 d .
H48 H 0.2171 0.6344 0.3989 0.043 Uiso 1 1 calc R
C25 C 0.1893(3) 0.2893(3) 0.9665(3) 0.0351(9) Uani 1 1 d .
C55 C 0.6673(3) 0.8041(4) 0.6725(3) 0.0398(11) Uani 1 1 d .
C27 C 0.1543(3) 0.1295(3) 0.8500(3) 0.0339(9) Uani 1 1 d .
H27 H 0.1534 0.0563 0.8202 0.041 Uiso 1 1 calc R
C50 C 0.3206(3) 0.5583(3) 0.5425(2) 0.0302(9) Uani 1 1 d .
C15 C 0.3244(3) 0.2222(4) 1.1354(3) 0.0400(10) Uani 1 1 d .
H15 H 0.3455 0.2681 1.1918 0.048 Uiso 1 1 calc R
C28 C 0.1101(3) 0.1954(3) 0.8176(3) 0.0362(10) Uani 1 1 d .
C16 C 0.2757(3) 0.2524(3) 1.0689(3) 0.0350(9) Uani 1 1 d .
C6 C 0.3462(3) -0.1020(3) 0.9870(3) 0.0356(10) Uani 1 1 d .
C17 C 0.2366(3) 0.3348(3) 1.0527(3) 0.0337(9) Uani 1 1 d .
C26 C 0.2019(3) 0.1833(3) 0.9337(3) 0.0334(9) Uani 1 1 d .
C67 C 0.3452(3) 0.0187(3) 0.6616(3) 0.0356(9) Uani 1 1 d .
C18 C 0.2396(3) 0.4427(3) 1.1107(3) 0.0375(10) Uani 1 1 d .
C34 C 0.0782(3) 0.2372(3) 0.6878(3) 0.0341(9) Uani 1 1 d .
H34 H 0.1243 0.3023 0.7155 0.041 Uiso 1 1 calc R
C49 C 0.3212(3) 0.6291(3) 0.4954(3) 0.0345(9) Uani 1 1 d .
H49 H 0.3752 0.6872 0.5046 0.041 Uiso 1 1 calc R
C54 C 0.5638(3) 0.8269(4) 0.6771(3) 0.0407(10) Uani 1 1 d .
H54 H 0.5521 0.8985 0.6942 0.049 Uiso 1 1 calc R
C7 C 0.4227(3) -0.1607(4) 0.9484(3) 0.0397(10) Uani 1 1 d .
H7 H 0.4502 -0.1485 0.9026 0.048 Uiso 1 1 calc R
C39 C 0.0748(3) 0.4408(3) 0.4089(2) 0.0317(9) Uani 1 1 d .
C68 C 0.3663(3) 0.1284(3) 0.6796(3) 0.0335(9) Uani 1 1 d .
H68 H 0.3695 0.1755 0.7355 0.040 Uiso 1 1 calc R
C4 C 0.3061(3) -0.0370(3) 0.8678(3) 0.0352(9) Uani 1 1 d .
C14 C 0.3349(3) 0.1202(4) 1.1050(3) 0.0410(11) Uani 1 1 d .
H14 H 0.3615 0.0817 1.1373 0.049 Uiso 1 1 calc R
C35 C 0.0643(3) 0.2820(3) 0.5591(3) 0.0335(9) Uani 1 1 d .
C13 C 0.2993(3) 0.0763(3) 1.0144(3) 0.0341(9) Uani 1 1 d .
C31 C -0.0586(3) 0.0500(4) 0.6088(3) 0.0444(11) Uani 1 1 d .
H31 H -0.1061 -0.0143 0.5817 0.053 Uiso 1 1 calc R
C42 C -0.1807(3) 0.3871(3) 0.2633(3) 0.0376(10) Uani 1 1 d .
H42 H -0.2523 0.3550 0.2578 0.045 Uiso 1 1 calc R
C20 C 0.3132(3) 0.5866(4) 1.2404(3) 0.0426(11) Uani 1 1 d .
H20 H 0.3620 0.6123 1.2909 0.051 Uiso 1 1 calc R
C11 C 0.3409(4) -0.2029(4) 1.0778(3) 0.0460(11) Uani 1 1 d .
H11 H 0.3114 -0.2178 1.1220 0.055 Uiso 1 1 calc R
C43 C -0.1515(3) 0.4295(4) 0.2045(3) 0.0405(10) Uani 1 1 d .
C38 C 0.0691(3) 0.3780(3) 0.4602(3) 0.0333(9) Uani 1 1 d .
C63 C 0.3826(3) 0.1695(3) 0.6167(3) 0.0349(9) Uani 1 1 d .
C45 C -0.0481(3) 0.4788(4) 0.2157(3) 0.0455(11) Uani 1 1 d .
H45 H -0.0271 0.5113 0.1777 0.055 Uiso 1 1 calc R
C30 C -0.0107(3) 0.0742(3) 0.6897(3) 0.0384(10) Uani 1 1 d .
H30 H -0.0238 0.0257 0.7175 0.046 Uiso 1 1 calc R
C41 C -0.1078(3) 0.3904(3) 0.3300(3) 0.0354(9) Uani 1 1 d .
H41 H -0.1299 0.3600 0.3690 0.042 Uiso 1 1 calc R
C19 C 0.3106(3) 0.4852(4) 1.1856(3) 0.0409(10) Uani 1 1 d .
H19 H 0.3584 0.4426 1.1989 0.049 Uiso 1 1 calc R
C23 C 0.1750(4) 0.6119(4) 1.1498(3) 0.0450(11) Uani 1 1 d .
H23 H 0.1273 0.6549 1.1368 0.054 Uiso 1 1 calc R
C53 C 0.4775(3) 0.7474(3) 0.6572(3) 0.0376(10) Uani 1 1 d .
H53 H 0.4075 0.7649 0.6608 0.045 Uiso 1 1 calc R
C9 C 0.4180(4) -0.2579(4) 1.0426(3) 0.0442(11) Uani 1 1 d .
C24 C 0.1724(3) 0.5095(4) 1.0943(3) 0.0420(11) Uani 1 1 d .
H24 H 0.1236 0.4844 1.0438 0.050 Uiso 1 1 calc R
C21 C 0.2448(4) 0.6525(4) 1.2228(3) 0.0438(11) Uani 1 1 d .
C3 C 0.2439(3) -0.1164(3) 0.8026(3) 0.0371(10) Uani 1 1 d .
H3 H 0.1992 -0.1724 0.8094 0.044 Uiso 1 1 calc R
C12 C 0.3038(4) -0.1255(4) 1.0514(3) 0.0441(11) Uani 1 1 d .
H12 H 0.2497 -0.0888 1.0772 0.053 Uiso 1 1 calc R
C46 C 0.0257(3) 0.4820(4) 0.2811(3) 0.0422(11) Uani 1 1 d .
H46 H 0.0970 0.5147 0.2861 0.051 Uiso 1 1 calc R
C59 C 0.4033(3) 0.4641(3) 0.6278(3) 0.0318(9) Uani 1 1 d .
C8 C 0.4586(3) -0.2365(4) 0.9766(3) 0.0415(11) Uani 1 1 d .
H8 H 0.5118 -0.2745 0.9506 0.050 Uiso 1 1 calc R
C66 C 0.3410(4) -0.0488(4) 0.5805(3) 0.0494(12) Uani 1 1 d .
H66 H 0.3255 -0.1230 0.5673 0.059 Uiso 1 1 calc R
C44 C -0.2308(4) 0.4229(5) 0.1311(3) 0.0577(14) Uani 1 1 d .
H44A H -0.1953 0.4094 0.0811 0.087 Uiso 1 1 calc GR
H44B H -0.2592 0.4898 0.1433 0.087 Uiso 1 1 calc GR
H44C H -0.2894 0.3653 0.1211 0.087 Uiso 1 1 calc GR
C64 C 0.3801(4) 0.0983(4) 0.5361(3) 0.0493(12) Uani 1 1 d .
H64 H 0.3929 0.1239 0.4925 0.059 Uiso 1 1 calc R
C1 C 0.3220(3) -0.0210(3) 0.7287(3) 0.0370(10) Uani 1 1 d .
C65 C 0.3590(5) -0.0100(4) 0.5183(3) 0.0586(14) Uani 1 1 d .
H65 H 0.3570 -0.0575 0.4627 0.070 Uiso 1 1 calc R
C22 C 0.2479(5) 0.7639(4) 1.2848(3) 0.0628(15) Uani 1 1 d .
H22A H 0.3179 0.7880 1.3195 0.094 Uiso 1 1 calc GR
H22B H 0.1923 0.7642 1.3204 0.094 Uiso 1 1 calc GR
H22C H 0.2353 0.8114 1.2542 0.094 Uiso 1 1 calc GR
C56 C 0.7610(4) 0.8912(4) 0.6927(4) 0.0602(15) Uani 1 1 d .
H56A H 0.7893 0.9148 0.7523 0.090 Uiso 1 1 calc GR
H56B H 0.7376 0.9507 0.6798 0.090 Uiso 1 1 calc GR
H56C H 0.8168 0.8646 0.6592 0.090 Uiso 1 1 calc GR
C10 C 0.4573(5) -0.3430(5) 1.0711(4) 0.0674(16) Uani 1 1 d .
H10A H 0.4527 -0.3254 1.1307 0.101 Uiso 1 1 calc GR
H10B H 0.5317 -0.3474 1.0618 0.101 Uiso 1 1 calc GR
H10C H 0.4131 -0.4113 1.0390 0.101 Uiso 1 1 calc GR

loop_
_atom_site_aniso_label
_atom_site_aniso_U_11
_atom_site_aniso_U_22
_atom_site_aniso_U_33
_atom_site_aniso_U_23
_atom_site_aniso_U_13
_atom_site_aniso_U_12
S1 0.0350(5) 0.0391(6) 0.0395(6) 0.0238(5) 0.0023(4) -0.0032(4)
S3 0.0304(5) 0.0427(6) 0.0392(6) 0.0256(5) -0.0006(4) -0.0048(4)
S4 0.0361(5) 0.0382(6) 0.0368(6) 0.0235(5) 0.0067(4) 0.0002(4)
S2 0.0393(6) 0.0413(6) 0.0415(6) 0.0244(5) 0.0008(4) 0.0018(5)
N2 0.0292(16) 0.0372(19) 0.0344(18) 0.0254(15) -0.0003(13) -0.0048(14)
N1 0.0358(18) 0.037(2) 0.0338(19) 0.0216(16) 0.0020(14) 0.0053(15)
C37 0.0300(19) 0.036(2) 0.034(2) 0.0201(18) 0.0031(16) -0.0002(17)
C52 0.031(2) 0.034(2) 0.030(2) 0.0187(17) 0.0024(15) -0.0007(17)
C47 0.0291(19) 0.043(2) 0.035(2) 0.0248(19) 0.0026(16) 0.0025(17)
C40 0.033(2) 0.036(2) 0.034(2) 0.0207(18) -0.0008(16) 0.0008(17)
C32 0.034(2) 0.044(3) 0.035(2) 0.023(2) -0.0009(17) -0.0041(18)
C51 0.0286(19) 0.031(2) 0.034(2) 0.0198(17) 0.0037(16) -0.0029(16)
C62 0.034(2) 0.041(3) 0.042(2) 0.026(2) 0.0054(17) -0.0040(18)
C58 0.033(2) 0.037(2) 0.028(2) 0.0188(18) 0.0005(15) -0.0017(17)
C36 0.0312(19) 0.036(2) 0.031(2) 0.0192(18) 0.0023(16) -0.0028(17)
C33 0.0281(19) 0.033(2) 0.038(2) 0.0194(18) 0.0049(16) 0.0025(16)
C29 0.0273(19) 0.041(2) 0.038(2) 0.0232(19) 0.0022(16) 0.0007(17)
C60 0.041(2) 0.040(2) 0.034(2) 0.0225(19) -0.0003(17) -0.0022(18)
C2 0.038(2) 0.031(2) 0.046(3) 0.021(2) 0.0016(18) -0.0001(18)
C61 0.046(2) 0.040(3) 0.037(2) 0.026(2) 0.0013(18) -0.0011(19)
C5 0.030(2) 0.039(2) 0.040(2) 0.023(2) 0.0037(17) -0.0028(17)
C57 0.029(2) 0.050(3) 0.036(2) 0.025(2) -0.0002(17) 0.0004(18)
C48 0.040(2) 0.038(2) 0.040(2) 0.028(2) 0.0076(18) 0.0035(18)
C25 0.029(2) 0.043(3) 0.038(2) 0.020(2) 0.0047(16) 0.0019(17)
C55 0.037(2) 0.049(3) 0.035(2) 0.024(2) -0.0003(17) -0.014(2)
C27 0.030(2) 0.040(2) 0.036(2) 0.0205(19) 0.0031(16) 0.0009(17)
C50 0.0273(19) 0.034(2) 0.033(2) 0.0186(18) 0.0061(16) -0.0013(16)
C15 0.041(2) 0.052(3) 0.032(2) 0.021(2) 0.0055(18) 0.003(2)
C28 0.029(2) 0.046(3) 0.041(2) 0.027(2) 0.0055(17) -0.0006(18)
C16 0.037(2) 0.042(2) 0.033(2) 0.022(2) 0.0046(17) 0.0043(18)
C6 0.033(2) 0.039(2) 0.041(2) 0.026(2) -0.0006(17) -0.0007(18)
C17 0.0285(19) 0.040(2) 0.038(2) 0.0199(19) 0.0078(16) 0.0043(17)
C26 0.034(2) 0.036(2) 0.036(2) 0.0216(19) 0.0026(17) 0.0036(17)
C67 0.036(2) 0.038(2) 0.041(2) 0.025(2) 0.0054(17) 0.0041(18)
C18 0.034(2) 0.045(3) 0.038(2) 0.022(2) 0.0065(17) -0.0004(19)
C34 0.0283(19) 0.043(2) 0.041(2) 0.029(2) 0.0059(16) -0.0027(17)
C49 0.030(2) 0.037(2) 0.041(2) 0.0225(19) 0.0045(17) -0.0031(17)
C54 0.045(2) 0.034(2) 0.047(3) 0.023(2) 0.0003(19) -0.0010(19)
C7 0.033(2) 0.047(3) 0.049(3) 0.033(2) 0.0043(18) -0.0008(19)
C39 0.033(2) 0.033(2) 0.034(2) 0.0187(18) 0.0061(16) 0.0043(17)
C68 0.034(2) 0.036(2) 0.031(2) 0.0147(18) 0.0048(16) 0.0014(17)
C4 0.032(2) 0.040(2) 0.042(2) 0.025(2) 0.0047(17) 0.0051(18)
C14 0.042(2) 0.049(3) 0.042(3) 0.030(2) 0.0012(19) 0.006(2)
C35 0.031(2) 0.037(2) 0.037(2) 0.0199(19) 0.0034(16) 0.0014(17)
C13 0.031(2) 0.036(2) 0.043(2) 0.025(2) 0.0039(17) 0.0036(17)
C31 0.040(2) 0.045(3) 0.048(3) 0.023(2) 0.0020(19) -0.013(2)
C42 0.032(2) 0.038(2) 0.047(3) 0.025(2) -0.0034(18) 0.0003(18)
C20 0.040(2) 0.051(3) 0.038(2) 0.019(2) 0.0074(18) -0.001(2)
C11 0.054(3) 0.048(3) 0.046(3) 0.032(2) 0.005(2) -0.002(2)
C43 0.039(2) 0.043(3) 0.043(3) 0.025(2) -0.0055(19) -0.0013(19)
C38 0.030(2) 0.041(2) 0.037(2) 0.0230(19) 0.0051(16) 0.0039(17)
C63 0.038(2) 0.035(2) 0.039(2) 0.0226(19) 0.0074(17) 0.0036(18)
C45 0.042(2) 0.060(3) 0.046(3) 0.036(2) 0.002(2) -0.001(2)
C30 0.039(2) 0.038(2) 0.045(3) 0.027(2) 0.0047(18) -0.0079(19)
C41 0.036(2) 0.033(2) 0.043(2) 0.0227(19) 0.0040(18) 0.0014(17)
C19 0.041(2) 0.048(3) 0.040(2) 0.022(2) 0.0097(19) 0.004(2)
C23 0.038(2) 0.043(3) 0.060(3) 0.024(2) 0.012(2) 0.008(2)
C53 0.036(2) 0.040(3) 0.042(2) 0.024(2) -0.0023(18) 0.0028(18)
C9 0.041(2) 0.047(3) 0.049(3) 0.031(2) -0.011(2) -0.006(2)
C24 0.033(2) 0.045(3) 0.046(3) 0.017(2) 0.0024(18) -0.0028(19)
C21 0.049(3) 0.036(2) 0.047(3) 0.013(2) 0.019(2) 0.005(2)
C3 0.036(2) 0.034(2) 0.049(3) 0.026(2) 0.0072(18) 0.0004(18)
C12 0.045(2) 0.045(3) 0.054(3) 0.033(2) 0.010(2) 0.001(2)
C46 0.030(2) 0.056(3) 0.049(3) 0.034(2) 0.0013(18) -0.0043(19)
C59 0.0272(19) 0.035(2) 0.038(2) 0.0223(19) 0.0007(16) -0.0017(16)
C8 0.027(2) 0.043(3) 0.061(3) 0.028(2) 0.0009(19) 0.0031(18)
C66 0.072(3) 0.035(3) 0.047(3) 0.021(2) 0.013(2) 0.007(2)
C44 0.048(3) 0.073(4) 0.054(3) 0.035(3) -0.011(2) -0.011(2)
C64 0.070(3) 0.046(3) 0.041(3) 0.027(2) 0.010(2) 0.004(2)
C1 0.040(2) 0.034(2) 0.042(2) 0.020(2) 0.0062(18) 0.0061(18)
C65 0.093(4) 0.045(3) 0.042(3) 0.020(2) 0.013(3) 0.012(3)
C22 0.085(4) 0.044(3) 0.057(3) 0.012(3) 0.023(3) 0.007(3)
C56 0.053(3) 0.058(3) 0.068(3) 0.034(3) -0.004(3) -0.023(3)
C10 0.066(3) 0.073(4) 0.080(4) 0.056(3) -0.011(3) 0.005(3)

loop_
_atom_type_symbol
_atom_type_description
_atom_type_scat_dispersion_real
_atom_type_scat_dispersion_imag
_atom_type_scat_source
C C 0.0181 0.0091 'International Tables Vol C Tables 4.2.6.8 and 6.1.1.4'
H H 0.0000 0.0000 'International Tables Vol C Tables 4.2.6.8 and 6.1.1.4'
N N 0.0311 0.0180 'International Tables Vol C Tables 4.2.6.8 and 6.1.1.4'
S S 0.3331 0.5567 'International Tables Vol C Tables 4.2.6.8 and 6.1.1.4'

loop_
_geom_angle_atom_site_label_1
_geom_angle_atom_site_label_2
_geom_angle_atom_site_label_3
_geom_angle
C4 S1 C1 92.5(2)
C38 S3 C35 91.28(18)
C62 S4 C59 92.7(2)
C25 S2 C28 91.7(2)
C37 N2 C47 107.1(3)
C37 N2 C50 142.6(3)
C47 N2 C50 109.8(3)
C16 N1 C13 111.0(3)
C26 N1 C16 107.0(3)
C26 N1 C13 141.6(4)
N2 C37 C36 138.0(4)
N2 C37 C38 107.4(3)
C38 C37 C36 114.5(3)
C58 C52 C51 119.5(4)
C53 C52 C51 121.7(4)
C53 C52 C58 118.6(4)
N2 C47 C48 106.1(3)
C39 C47 N2 110.9(3)
C39 C47 C48 142.8(4)
C41 C40 C39 120.7(3)
C46 C40 C39 122.2(3)
C46 C40 C41 117.0(4)
C33 C32 H32 119.8
C33 C32 C31 120.4(4)
C31 C32 H32 119.8
C50 C51 C52 118.9(3)
C50 C51 C59 123.3(3)
C59 C51 C52 117.8(3)
C61 C62 S4 110.0(3)
C61 C62 C63 129.3(4)
C63 C62 S4 120.7(3)
C52 C58 H58 119.9
C57 C58 C52 120.3(4)
C57 C58 H58 119.9
C37 C36 H36 124.6
C35 C36 C37 110.8(3)
C35 C36 H36 124.6
C32 C33 C34 118.0(4)
C32 C33 C35 122.2(4)
C34 C33 C35 119.8(3)
C34 C29 C28 121.3(4)
C34 C29 C30 118.5(4)
C30 C29 C28 120.2(4)
C61 C60 H60 123.6
C59 C60 H60 123.6
C59 C60 C61 112.7(4)
C3 C2 H2 123.6
C1 C2 H2 123.6
C1 C2 C3 112.8(4)
C62 C61 C60 114.3(4)
C62 C61 H61 122.9
C60 C61 H61 122.9
C4 C5 C6 117.7(4)
C13 C5 C6 120.4(4)
C13 C5 C4 121.9(4)
C58 C57 H57 119.4
C58 C57 C55 121.1(4)
C55 C57 H57 119.4
C47 C48 H48 125.4
C49 C48 C47 109.2(3)
C49 C48 H48 125.4
C17 C25 S2 140.2(4)
C26 C25 S2 109.7(3)
C26 C25 C17 110.1(4)
C57 C55 C56 120.9(4)
C54 C55 C57 118.1(4)
C54 C55 C56 121.0(5)
C28 C27 H27 124.4
C28 C27 C26 111.3(4)
C26 C27 H27 124.4
N2 C50 C49 104.8(3)
C51 C50 N2 127.1(3)
C51 C50 C49 127.6(3)
C16 C15 H15 125.2
C14 C15 H15 125.2
C14 C15 C16 109.5(4)
C29 C28 S2 120.0(3)
C27 C28 S2 112.5(3)
C27 C28 C29 127.5(4)
N1 C16 C15 105.4(4)
C17 C16 N1 111.4(3)
C17 C16 C15 143.1(4)
C7 C6 C5 118.9(4)
C12 C6 C5 122.8(4)
C12 C6 C7 118.3(4)
C25 C17 C18 128.0(4)
C16 C17 C25 104.1(4)
C16 C17 C18 127.8(4)
N1 C26 C27 138.0(4)
C25 C26 N1 107.2(4)
C25 C26 C27 114.8(4)
C68 C67 C1 119.6(4)
C66 C67 C68 118.8(4)
C66 C67 C1 121.4(4)
C19 C18 C17 122.0(4)
C24 C18 C17 121.8(4)
C24 C18 C19 116.2(4)
C33 C34 H34 118.9
C29 C34 C33 122.1(4)
C29 C34 H34 118.9
C48 C49 C50 110.1(3)
C48 C49 H49 125.0
C50 C49 H49 125.0
C55 C54 H54 119.4
C53 C54 C55 121.3(4)
C53 C54 H54 119.4
C6 C7 H7 119.8
C8 C7 C6 120.4(4)
C8 C7 H7 119.8
C47 C39 C40 127.3(4)
C47 C39 C38 103.8(3)
C38 C39 C40 128.9(3)
C67 C68 H68 119.3
C63 C68 C67 121.4(4)
C63 C68 H68 119.3
C5 C4 S1 120.9(3)
C3 C4 S1 110.2(3)
C3 C4 C5 128.8(4)
C15 C14 H14 125.0
C15 C14 C13 110.0(4)
C13 C14 H14 125.0
C36 C35 S3 112.6(3)
C36 C35 C33 126.9(4)
C33 C35 S3 120.5(3)
N1 C13 C14 103.9(4)
C5 C13 N1 127.2(4)
C5 C13 C14 128.4(4)
C32 C31 H31 119.7
C30 C31 C32 120.7(4)
C30 C31 H31 119.7
C43 C42 H42 119.2
C43 C42 C41 121.6(4)
C41 C42 H42 119.2
C19 C20 H20 119.6
C19 C20 C21 120.8(4)
C21 C20 H20 119.6
C9 C11 H11 118.9
C9 C11 C12 122.3(4)
C12 C11 H11 118.9
C42 C43 C44 121.1(4)
C45 C43 C42 117.9(4)
C45 C43 C44 121.0(4)
C37 C38 S3 110.7(3)
C37 C38 C39 110.6(3)
C39 C38 S3 138.7(3)
C68 C63 C62 119.8(4)
C64 C63 C62 122.4(4)
C64 C63 C68 117.7(4)
C43 C45 H45 119.4
C43 C45 C46 121.2(4)
C46 C45 H45 119.4
C29 C30 H30 119.9
C31 C30 C29 120.2(4)
C31 C30 H30 119.9
C40 C41 H41 119.8
C42 C41 C40 120.5(4)
C42 C41 H41 119.8
C18 C19 H19 119.0
C20 C19 C18 122.1(4)
C20 C19 H19 119.0
C24 C23 H23 119.3
C21 C23 H23 119.3
C21 C23 C24 121.5(4)
C52 C53 H53 119.8
C54 C53 C52 120.5(4)
C54 C53 H53 119.8
C11 C9 C8 118.0(4)
C11 C9 C10 122.0(5)
C8 C9 C10 119.9(5)
C18 C24 H24 119.2
C23 C24 C18 121.7(4)
C23 C24 H24 119.2
C20 C21 C22 120.1(5)
C23 C21 C20 117.7(4)
C23 C21 C22 122.2(5)
C2 C3 H3 123.2
C4 C3 C2 113.6(4)
C4 C3 H3 123.2
C6 C12 H12 120.1
C11 C12 C6 119.9(5)
C11 C12 H12 120.1
C40 C46 H46 119.1
C45 C46 C40 121.7(4)
C45 C46 H46 119.1
C51 C59 S4 121.7(3)
C60 C59 S4 110.3(3)
C60 C59 C51 128.0(4)
C7 C8 C9 121.1(4)
C7 C8 H8 119.5
C9 C8 H8 119.5
C67 C66 H66 119.7
C67 C66 C65 120.5(4)
C65 C66 H66 119.7
C43 C44 H44A 109.5
C43 C44 H44B 109.5
C43 C44 H44C 109.5
H44A C44 H44B 109.5
H44A C44 H44C 109.5
H44B C44 H44C 109.5
C63 C64 H64 119.6
C63 C64 C65 120.9(4)
C65 C64 H64 119.6
C2 C1 S1 110.8(3)
C2 C1 C67 128.3(4)
C67 C1 S1 120.8(3)
C66 C65 C64 120.6(5)
C66 C65 H65 119.7
C64 C65 H65 119.7
C21 C22 H22A 109.5
C21 C22 H22B 109.5
C21 C22 H22C 109.5
H22A C22 H22B 109.5
H22A C22 H22C 109.5
H22B C22 H22C 109.5
C55 C56 H56A 109.5
C55 C56 H56B 109.5
C55 C56 H56C 109.5
H56A C56 H56B 109.5
H56A C56 H56C 109.5
H56B C56 H56C 109.5
C9 C10 H10A 109.5
C9 C10 H10B 109.5
C9 C10 H10C 109.5
H10A C10 H10B 109.5
H10A C10 H10C 109.5
H10B C10 H10C 109.5

loop_
_geom_bond_atom_site_label_1
_geom_bond_atom_site_label_2
_geom_bond_distance
S1 C4 1.731(4)
S1 C1 1.731(4)
S3 C35 1.745(4)
S3 C38 1.724(4)
S4 C62 1.726(4)
S4 C59 1.734(4)
S2 C25 1.719(4)
S2 C28 1.747(5)
N2 C37 1.378(5)
N2 C47 1.416(5)
N2 C50 1.423(5)
N1 C16 1.403(6)
N1 C26 1.396(5)
N1 C13 1.415(5)
C37 C36 1.412(5)
C37 C38 1.391(5)
C52 C51 1.497(5)
C52 C58 1.401(6)
C52 C53 1.394(6)
C47 C48 1.446(5)
C47 C39 1.386(5)
C40 C39 1.446(5)
C40 C41 1.404(5)
C40 C46 1.397(6)
C32 H32 0.9500
C32 C33 1.389(6)
C32 C31 1.395(6)
C51 C50 1.363(5)
C51 C59 1.467(5)
C62 C61 1.368(6)
C62 C63 1.467(6)
C58 H58 0.9500
C58 C57 1.387(6)
C36 H36 0.9500
C36 C35 1.380(5)
C33 C34 1.406(6)
C33 C35 1.468(5)
C29 C28 1.479(6)
C29 C34 1.384(5)
C29 C30 1.404(6)
C60 H60 0.9500
C60 C61 1.410(6)
C60 C59 1.375(6)
C2 H2 0.9500
C2 C3 1.427(6)
C2 C1 1.362(6)
C61 H61 0.9500
C5 C6 1.480(6)
C5 C4 1.477(6)
C5 C13 1.358(6)
C57 H57 0.9500
C57 C55 1.394(6)
C48 H48 0.9500
C48 C49 1.347(6)
C25 C17 1.436(6)
C25 C26 1.392(6)
C55 C54 1.391(6)
C55 C56 1.512(6)
C27 H27 0.9500
C27 C28 1.353(6)
C27 C26 1.410(6)
C50 C49 1.458(5)
C15 H15 0.9500
C15 C16 1.450(6)
C15 C14 1.333(6)
C16 C17 1.378(6)
C6 C7 1.400(6)
C6 C12 1.394(6)
C17 C18 1.460(6)
C67 C68 1.408(6)
C67 C66 1.374(7)
C67 C1 1.475(6)
C18 C19 1.401(6)
C18 C24 1.393(6)
C34 H34 0.9500
C49 H49 0.9500
C54 H54 0.9500
C54 C53 1.385(6)
C7 H7 0.9500
C7 C8 1.383(6)
C39 C38 1.427(5)
C68 H68 0.9500
C68 C63 1.401(5)
C4 C3 1.366(6)
C14 H14 0.9500
C14 C13 1.469(6)
C31 H31 0.9500
C31 C30 1.377(6)
C42 H42 0.9500
C42 C43 1.388(6)
C42 C41 1.390(6)
C20 H20 0.9500
C20 C19 1.373(7)
C20 C21 1.401(7)
C11 H11 0.9500
C11 C9 1.362(7)
C11 C12 1.392(6)
C43 C45 1.378(6)
C43 C44 1.511(6)
C63 C64 1.387(6)
C45 H45 0.9500
C45 C46 1.381(6)
C30 H30 0.9500
C41 H41 0.9500
C19 H19 0.9500
C23 H23 0.9500
C23 C24 1.389(7)
C23 C21 1.370(7)
C53 H53 0.9500
C9 C8 1.398(6)
C9 C10 1.519(6)
C24 H24 0.9500
C21 C22 1.520(7)
C3 H3 0.9500
C12 H12 0.9500
C46 H46 0.9500
C8 H8 0.9500
C66 H66 0.9500
C66 C65 1.375(7)
C44 H44A 0.9800
C44 H44B 0.9800
C44 H44C 0.9800
C64 H64 0.9500
C64 C65 1.390(7)
C65 H65 0.9500
C22 H22A 0.9800
C22 H22B 0.9800
C22 H22C 0.9800
C56 H56A 0.9800
C56 H56B 0.9800
C56 H56C 0.9800
C10 H10A 0.9800
C10 H10B 0.9800
C10 H10C 0.9800

loop_
_geom_torsion_atom_site_label_1
_geom_torsion_atom_site_label_2
_geom_torsion_atom_site_label_3
_geom_torsion_atom_site_label_4
_geom_torsion
S1 C4 C3 C2 -2.4(5)
S4 C62 C61 C60 1.2(5)
S4 C62 C63 C68 -171.0(3)
S4 C62 C63 C64 6.4(6)
S2 C25 C17 C16 179.7(4)
S2 C25 C17 C18 1.5(7)
S2 C25 C26 N1 177.7(3)
S2 C25 C26 C27 -2.7(4)
N2 C37 C36 C35 178.9(5)
N2 C37 C38 S3 178.9(3)
N2 C37 C38 C39 -2.3(5)
N2 C47 C48 C49 1.0(5)
N2 C47 C39 C40 -179.1(4)
N2 C47 C39 C38 2.7(5)
N2 C50 C49 C48 -1.0(5)
N1 C16 C17 C25 3.1(4)
N1 C16 C17 C18 -178.7(4)
C37 N2 C47 C48 172.4(4)
C37 N2 C47 C39 -4.2(5)
C37 N2 C50 C51 18.8(9)
C37 N2 C50 C49 -169.0(5)
C37 C36 C35 S3 -0.7(5)
C37 C36 C35 C33 179.4(4)
C52 C51 C50 N2 -176.1(4)
C52 C51 C50 C49 13.3(7)
C52 C51 C59 S4 -120.8(3)
C52 C51 C59 C60 58.9(6)
C52 C58 C57 C55 0.6(6)
C47 N2 C37 C36 -172.2(5)
C47 N2 C37 C38 3.9(5)
C47 N2 C50 C51 -170.6(4)
C47 N2 C50 C49 1.6(4)
C47 C48 C49 C50 0.0(5)
C47 C39 C38 S3 178.0(4)
C47 C39 C38 C37 -0.3(5)
C40 C39 C38 S3 -0.1(8)
C40 C39 C38 C37 -178.4(4)
C32 C33 C34 C29 3.2(6)
C32 C33 C35 S3 22.1(6)
C32 C33 C35 C36 -158.0(4)
C32 C31 C30 C29 1.7(7)
C51 C52 C58 C57 171.5(3)
C51 C52 C53 C54 -171.7(4)
C51 C50 C49 C48 171.2(4)
C62 S4 C59 C51 -176.7(3)
C62 S4 C59 C60 3.6(3)
C62 C63 C64 C65 -175.7(5)
C58 C52 C51 C50 -130.2(4)
C58 C52 C51 C59 47.7(5)
C58 C52 C53 C54 3.3(6)
C58 C57 C55 C54 2.7(6)
C58 C57 C55 C56 -179.1(4)
C36 C37 C38 S3 -4.0(5)
C36 C37 C38 C39 174.8(4)
C33 C32 C31 C30 1.6(7)
C61 C62 C63 C68 4.7(7)
C61 C62 C63 C64 -177.8(5)
C61 C60 C59 S4 -3.5(5)
C61 C60 C59 C51 176.8(4)
C5 C6 C7 C8 176.7(4)
C5 C6 C12 C11 -177.3(4)
C5 C4 C3 C2 176.8(4)
C57 C55 C54 C53 -3.0(6)
C48 C47 C39 C40 6.2(9)
C48 C47 C39 C38 -171.9(6)
C25 S2 C28 C29 -178.6(3)
C25 S2 C28 C27 0.4(3)
C25 C17 C18 C19 -163.1(4)
C25 C17 C18 C24 16.4(6)
C55 C54 C53 C52 0.0(6)
C50 N2 C37 C36 -1.4(10)
C50 N2 C37 C38 174.6(5)
C50 N2 C47 C48 -1.6(5)
C50 N2 C47 C39 -178.3(3)
C50 C51 C59 S4 57.0(5)
C50 C51 C59 C60 -123.3(5)
C15 C16 C17 C25 -173.0(5)
C15 C16 C17 C18 5.3(9)
C15 C14 C13 N1 -4.1(5)
C15 C14 C13 C5 167.3(4)
C28 S2 C25 C17 -179.0(5)
C28 S2 C25 C26 1.3(3)
C28 C29 C34 C33 176.6(4)
C28 C29 C30 C31 -179.1(4)
C28 C27 C26 N1 -177.5(4)
C28 C27 C26 C25 3.1(5)
C16 N1 C26 C25 3.9(4)
C16 N1 C26 C27 -175.5(5)
C16 N1 C13 C5 -168.1(4)
C16 N1 C13 C14 3.4(4)
C16 C15 C14 C13 3.2(5)
C16 C17 C18 C19 19.0(6)
C16 C17 C18 C24 -161.4(4)
C6 C5 C4 S1 -122.1(4)
C6 C5 C4 C3 58.8(6)
C6 C5 C13 N1 -174.3(4)
C6 C5 C13 C14 16.2(6)
C6 C7 C8 C9 1.4(6)
C17 C25 C26 N1 -2.1(4)
C17 C25 C26 C27 177.5(3)
C17 C18 C19 C20 -179.7(4)
C17 C18 C24 C23 179.6(4)
C26 N1 C16 C15 173.1(3)
C26 N1 C16 C17 -4.5(4)
C26 N1 C13 C5 20.0(8)
C26 N1 C13 C14 -168.4(5)
C26 C25 C17 C16 -0.6(4)
C26 C25 C17 C18 -178.8(4)
C26 C27 C28 S2 -2.0(4)
C26 C27 C28 C29 176.9(4)
C67 C68 C63 C62 175.9(4)
C67 C68 C63 C64 -1.6(6)
C67 C66 C65 C64 -1.0(9)
C34 C33 C35 S3 -159.5(3)
C34 C33 C35 C36 20.4(7)
C34 C29 C28 S2 43.3(5)
C34 C29 C28 C27 -135.5(5)
C34 C29 C30 C31 -2.5(7)
C7 C6 C12 C11 2.5(6)
C39 C47 C48 C49 175.8(6)
C39 C40 C41 C42 -179.2(4)
C39 C40 C46 C45 179.8(4)
C68 C67 C66 C65 1.2(7)
C68 C67 C1 S1 -32.4(5)
C68 C67 C1 C2 143.8(5)
C68 C63 C64 C65 1.8(7)
C4 S1 C1 C2 -2.6(4)
C4 S1 C1 C67 174.2(4)
C4 C5 C6 C7 37.1(5)
C4 C5 C6 C12 -143.2(4)
C4 C5 C13 N1 10.1(6)
C4 C5 C13 C14 -159.5(4)
C14 C15 C16 N1 -1.0(5)
C14 C15 C16 C17 175.2(5)
C35 S3 C38 C37 3.0(3)
C35 S3 C38 C39 -175.3(5)
C35 C33 C34 C29 -175.3(4)
C13 N1 C16 C15 -1.7(4)
C13 N1 C16 C17 -179.2(3)
C13 N1 C26 C25 176.0(5)
C13 N1 C26 C27 -3.5(9)
C13 C5 C6 C7 -138.8(4)
C13 C5 C6 C12 41.0(6)
C13 C5 C4 S1 53.7(5)
C13 C5 C4 C3 -125.5(5)
C31 C32 C33 C34 -4.0(6)
C31 C32 C33 C35 174.4(4)
C42 C43 C45 C46 2.9(7)
C11 C9 C8 C7 0.8(6)
C43 C42 C41 C40 0.7(7)
C43 C45 C46 C40 -2.0(8)
C38 S3 C35 C36 -1.3(4)
C38 S3 C35 C33 178.6(4)
C38 C37 C36 C35 3.0(5)
C63 C62 C61 C60 -174.9(4)
C63 C64 C65 C66 -0.5(9)
C30 C29 C28 S2 -140.2(4)
C30 C29 C28 C27 41.0(6)
C30 C29 C34 C33 0.1(6)
C41 C40 C39 C47 -159.8(4)
C41 C40 C39 C38 17.9(7)
C41 C40 C46 C45 0.4(7)
C41 C42 C43 C45 -2.3(7)
C41 C42 C43 C44 178.4(5)
C19 C18 C24 C23 -0.8(6)
C19 C20 C21 C23 0.6(6)
C19 C20 C21 C22 179.2(4)
C53 C52 C51 C50 44.8(6)
C53 C52 C51 C59 -137.3(4)
C53 C52 C58 C57 -3.6(6)
C9 C11 C12 C6 -0.3(7)
C24 C18 C19 C20 0.7(6)
C24 C23 C21 C20 -0.7(7)
C24 C23 C21 C22 -179.3(4)
C21 C20 C19 C18 -0.7(6)
C21 C23 C24 C18 0.8(7)
C3 C2 C1 S1 1.7(5)
C3 C2 C1 C67 -174.8(4)
C12 C6 C7 C8 -3.0(6)
C12 C11 C9 C8 -1.4(7)
C12 C11 C9 C10 -179.4(4)
C46 C40 C39 C47 20.8(7)
C46 C40 C39 C38 -161.6(5)
C46 C40 C41 C42 0.3(6)
C59 S4 C62 C61 -2.7(3)
C59 S4 C62 C63 173.8(3)
C59 C51 C50 N2 6.1(7)
C59 C51 C50 C49 -164.5(4)
C59 C60 C61 C62 1.5(6)
C66 C67 C68 C63 0.1(6)
C66 C67 C1 S1 151.2(4)
C66 C67 C1 C2 -32.5(7)
C44 C43 C45 C46 -177.8(5)
C1 S1 C4 C5 -176.4(4)
C1 S1 C4 C3 2.9(3)
C1 C2 C3 C4 0.5(6)
C1 C67 C68 C63 -176.3(4)
C1 C67 C66 C65 177.6(5)
C56 C55 C54 C53 178.8(4)
C10 C9 C8 C7 178.8(4)
